data_1533062
loop_
_publ_author_name
'Rodova, M.'
'Brozek, J.'
'Knizek, K.'
'Nitsch, K.'

_publ_section_title
;
 Phase transitions in ternary cesium lead bromide
;
_journal_name_full 'Journal of Thermal Analysis and Calorimetry'
_journal_page_first 667
_journal_page_last 673
_journal_volume 71
_journal_year 2003
_chemical_formula_sum 'Br3 Cs Pb'
_chemical_name_systematic 'Cs Pb Br3'
_space_group_IT_number 62
_symmetry_space_group_name_Hall '-P 2c 2ab'
_symmetry_space_group_name_H-M 'P b n m'
_cell_angle_alpha 90
_cell_angle_beta 90
_cell_angle_gamma 90
_cell_formula_units_Z 4
_cell_length_a 8.207
_cell_length_b 8.255
_cell_length_c 11.759
_cell_volume 796.658
_citation_journal_id_ASTM JTACF7
_cod_data_source_file Rodova_JTACF7_2003_448.cif
_cod_data_source_block Br3Cs1Pb1
_cod_original_sg_symbol_Hall '-P 2ac 2n (z,x,y)'
_cod_original_formula_sum 'Br3 Cs1 Pb1'
_cod_database_code 1533062

loop_
_symmetry_equiv_pos_as_xyz
x,y,z
x+1/2,-y+1/2,-z
-x+1/2,y+1/2,-z+1/2
-x,-y,z+1/2
-x,-y,-z
-x-1/2,y-1/2,z
x-1/2,-y-1/2,z-1/2
x,y,-z-1/2

loop_
_atom_site_label
_atom_site_type_symbol
_atom_site_fract_x
_atom_site_fract_y
_atom_site_fract_z
_atom_site_occupancy
_atom_site_U_iso_or_equiv
Cs1 Cs+1 0.99 0.971 0.25 1 0.0
Br1 Br-1 0.046 0.505 0.25 1 0.0
Br2 Br-1 0.793 0.205 0.025 1 0.0
Pb1 Pb+2 0.5 0 0 1 0.0
